data_7116348
loop_
_publ_author_name
'Ayham Tohme'
'Charles T. Hagen'
'Stephanie Essafi (nee Labouille)'
'Arnaud Bondon'
'Thierry Roisnel'
'Duncan Carmichael'
'Frederic Paul'

_publ_section_title
;
 Easy and quantitative access to Fe(II) and Fe(III)
 di(aryl)alkynylphosphine oxides featuring [Fe(dppe)Cp*] endgroups:
 terminal P[double bond, length as m-dash]O functionality blocks the
 dimerisation of the Fe(III) derivatives
;
_journal_name_full Chem.Commun.
_journal_page_first 1316
_journal_paper_doi 10.1039/C4cc08993F
_journal_volume 51
_journal_year 2015
_chemical_compound_source 'synthesis as described'
_chemical_formula_moiety 'C50 H49 Fe O P3, F6 P, C H2 Cl2'
_chemical_formula_sum 'C51 H51 Cl2 F6 Fe O P4'
_chemical_formula_weight 1044.55
_chemical_name_systematic
;
 ?
;
_space_group_IT_number 14
_symmetry_cell_setting monoclinic
_symmetry_Int_Tables_number 14
_symmetry_space_group_name_Hall '-P 2yn'
_symmetry_space_group_name_H-M 'P 1 21/n 1'
_atom_sites_solution_hydrogens geom
_atom_sites_solution_primary direct
_atom_sites_solution_secondary difmap
_audit_update_record
;
2014-07-23 deposited with the CCDC.
2014-11-24 downloaded from the CCDC.
;
_cell_angle_alpha 90
_cell_angle_beta 92.649(5)
_cell_angle_gamma 90
_cell_formula_units_Z 4
_cell_length_a 12.7886(13)
_cell_length_b 17.372(2)
_cell_length_c 22.188(3)
_cell_measurement_reflns_used 9904
_cell_measurement_temperature 150(2)
_cell_measurement_theta_max 27.42
_cell_measurement_theta_min 2.52
_cell_measurement_wavelength 0.71073
_cell_volume 4924.1(10)
_computing_cell_refinement 'Bruker APEX2 (Bruker, 2006)'
_computing_data_collection 'Bruker APEX2 (Bruker, 2006)'
_computing_data_reduction 'Bruker APEX2 (Bruker, 2006)'
_computing_molecular_graphics 'Ortep-3 for Windows (Farrugia, 1997)'
_computing_publication_material
;
           WinGX publication routines (Farrugia, 1999),
           CRYSCAL (T. Roisnel, local program)
;
_computing_structure_refinement 'SHELXL-97 (Sheldrick, 1997)'
_computing_structure_solution 'SIR97 (Altomare et al., 1999)'
_diffrn_ambient_temperature 150(2)
_diffrn_detector 'CCD plate'
_diffrn_measured_fraction_theta_full 0.993
_diffrn_measured_fraction_theta_max 0.993
_diffrn_measurement_device_type 'APEXII, Bruker-AXS'
_diffrn_measurement_method 'CCD rotation images, thin slices'
_diffrn_radiation_monochromator graphite
_diffrn_radiation_probe x-ray
_diffrn_radiation_type MoK\a
_diffrn_radiation_wavelength 0.71073
_diffrn_reflns_av_R_equivalents 0.0547
_diffrn_reflns_av_unetI/netI 0.0529
_diffrn_reflns_limit_h_max 11
_diffrn_reflns_limit_h_min -16
_diffrn_reflns_limit_k_max 22
_diffrn_reflns_limit_k_min -20
_diffrn_reflns_limit_l_max 28
_diffrn_reflns_limit_l_min -28
_diffrn_reflns_number 43548
_diffrn_reflns_theta_full 27.45
_diffrn_reflns_theta_max 27.45
_diffrn_reflns_theta_min 2.96
_exptl_absorpt_coefficient_mu 0.605
_exptl_absorpt_correction_T_max 0.959
_exptl_absorpt_correction_T_min 0.829
_exptl_absorpt_correction_type multi-scan
_exptl_absorpt_process_details
;
  [Sheldrick, G.M. (2002). SADABS Bruker AXS Inc., Madison, Wisconsin, USA]
;
_exptl_crystal_colour brown
_exptl_crystal_density_diffrn 1.409
_exptl_crystal_density_method 'not measured'
_exptl_crystal_description plate
_exptl_crystal_F_000 2156
_exptl_crystal_size_max 0.57
_exptl_crystal_size_mid 0.4
_exptl_crystal_size_min 0.07
_refine_diff_density_max 0.837
_refine_diff_density_min -0.716
_refine_diff_density_rms 0.07
_refine_ls_extinction_method none
_refine_ls_goodness_of_fit_ref 1.023
_refine_ls_hydrogen_treatment constr
_refine_ls_matrix_type full
_refine_ls_number_parameters 591
_refine_ls_number_reflns 11183
_refine_ls_number_restraints 0
_refine_ls_restrained_S_all 1.023
_refine_ls_R_factor_all 0.0653
_refine_ls_R_factor_gt 0.045
_refine_ls_shift/su_max 0.001
_refine_ls_shift/su_mean 0
_refine_ls_structure_factor_coef Fsqd
_refine_ls_weighting_details 'calc w=1/[\s^2^(Fo^2^)+(0.0494P)^2^+4.1444P] where P=(Fo^2^+2Fc^2^)/3'
_refine_ls_weighting_scheme calc
_refine_ls_wR_factor_gt 0.1077
_refine_ls_wR_factor_ref 0.1195
_reflns_number_gt 8479
_reflns_number_total 11183
_reflns_threshold_expression >2sigma(I)
_cod_data_source_file c4cc08993f2.cif
_cod_data_source_block AY132
_cod_original_sg_symbol_H-M 'P 21/n'
_cod_database_code 7116348

loop_
_symmetry_equiv_pos_as_xyz
'x, y, z'
'-x+1/2, y+1/2, -z+1/2'
'-x, -y, -z'
'x-1/2, -y-1/2, z-1/2'

loop_
_atom_site_label
_atom_site_type_symbol
_atom_site_fract_x
_atom_site_fract_y
_atom_site_fract_z
_atom_site_U_iso_or_equiv
_atom_site_adp_type
_atom_site_occupancy
_atom_site_symmetry_multiplicity
_atom_site_calc_flag
_atom_site_refinement_flags
Fe1 Fe 0.09144(2) 0.301347(19) 0.240439(14) 0.01761(9) Uani 1 1 d .
P1 P 0.01082(5) 0.40635(3) 0.27943(3) 0.01928(13) Uani 1 1 d .
P2 P -0.05576(5) 0.23884(3) 0.26449(3) 0.01828(13) Uani 1 1 d .
C1 C 0.19549(19) 0.35468(15) 0.17982(11) 0.0265(5) Uani 1 1 d .
C2 C 0.10910(19) 0.32247(16) 0.14477(11) 0.0265(5) Uani 1 1 d .
C3 C 0.10888(18) 0.24168(16) 0.15491(11) 0.0260(5) Uani 1 1 d .
C4 C 0.19277(19) 0.22346(15) 0.19706(11) 0.0263(5) Uani 1 1 d .
C5 C 0.24775(18) 0.29342(15) 0.21139(11) 0.0255(5) Uani 1 1 d .
C6 C 0.2357(2) 0.43559(16) 0.17414(13) 0.0354(6) Uani 1 1 d .
H6A H 0.2637 0.4534 0.2135 0.053 Uiso 1 1 calc R
H6B H 0.1783 0.4694 0.16 0.053 Uiso 1 1 calc R
H6C H 0.2912 0.4367 0.1451 0.053 Uiso 1 1 calc R
C7 C 0.0457(2) 0.36600(18) 0.09703(12) 0.0368(7) Uani 1 1 d .
H7A H 0.0909 0.3809 0.0645 0.055 Uiso 1 1 calc R
H7B H 0.016 0.4122 0.1149 0.055 Uiso 1 1 calc R
H7C H -0.0111 0.3331 0.0806 0.055 Uiso 1 1 calc R
C8 C 0.0424(2) 0.18417(17) 0.11995(12) 0.0354(6) Uani 1 1 d .
H8A H -0.0299 0.2029 0.116 0.053 Uiso 1 1 calc R
H8B H 0.0441 0.1348 0.1413 0.053 Uiso 1 1 calc R
H8C H 0.0697 0.1774 0.0797 0.053 Uiso 1 1 calc R
C9 C 0.2237(2) 0.14499(16) 0.22012(13) 0.0364(7) Uani 1 1 d .
H9A H 0.1625 0.111 0.2181 0.055 Uiso 1 1 calc R
H9B H 0.2508 0.1491 0.2621 0.055 Uiso 1 1 calc R
H9C H 0.2781 0.1237 0.1953 0.055 Uiso 1 1 calc R
C10 C 0.35003(19) 0.29850(18) 0.24734(13) 0.0343(6) Uani 1 1 d .
H10A H 0.4067 0.2804 0.2227 0.051 Uiso 1 1 calc R
H10B H 0.3469 0.2664 0.2835 0.051 Uiso 1 1 calc R
H10C H 0.3632 0.3521 0.2592 0.051 Uiso 1 1 calc R
C11 C -0.09982(19) 0.37240(14) 0.32402(11) 0.0252(5) Uani 1 1 d .
H11A H -0.0972 0.3989 0.3636 0.03 Uiso 1 1 calc R
H11B H -0.1668 0.3862 0.3025 0.03 Uiso 1 1 calc R
C12 C -0.09627(18) 0.28518(13) 0.33422(10) 0.0204(5) Uani 1 1 d .
H12A H -0.1662 0.2662 0.3446 0.024 Uiso 1 1 calc R
H12B H -0.0458 0.2727 0.368 0.024 Uiso 1 1 calc R
C13 C 0.09474(19) 0.46169(14) 0.33286(11) 0.0234(5) Uani 1 1 d .
C14 C 0.20040(19) 0.44424(14) 0.34312(11) 0.0261(5) Uani 1 1 d .
H14 H 0.2311 0.4037 0.3213 0.031 Uiso 1 1 calc R
C15 C 0.2615(2) 0.48629(16) 0.38552(13) 0.0339(6) Uani 1 1 d .
H15 H 0.3333 0.4737 0.3927 0.041 Uiso 1 1 calc R
C16 C 0.2180(2) 0.54578(17) 0.41694(13) 0.0384(7) Uani 1 1 d .
H16 H 0.2594 0.5736 0.4461 0.046 Uiso 1 1 calc R
C17 C 0.1139(2) 0.56489(17) 0.40583(13) 0.0398(7) Uani 1 1 d .
H17 H 0.0845 0.6068 0.4267 0.048 Uiso 1 1 calc R
C18 C 0.0519(2) 0.52309(15) 0.36417(12) 0.0321(6) Uani 1 1 d .
H18 H -0.0196 0.5364 0.357 0.039 Uiso 1 1 calc R
C19 C -0.04503(18) 0.48180(13) 0.22978(11) 0.0223(5) Uani 1 1 d .
C20 C 0.0190(2) 0.54291(15) 0.21245(12) 0.0282(6) Uani 1 1 d .
H20 H 0.0881 0.5472 0.2298 0.034 Uiso 1 1 calc R
C21 C -0.0171(2) 0.59719(15) 0.17032(13) 0.0357(6) Uani 1 1 d .
H21 H 0.0277 0.6374 0.1583 0.043 Uiso 1 1 calc R
C22 C -0.1192(2) 0.59241(16) 0.14577(13) 0.0382(7) Uani 1 1 d .
H22 H -0.1442 0.6291 0.1168 0.046 Uiso 1 1 calc R
C23 C -0.1839(2) 0.53390(16) 0.16385(13) 0.0359(6) Uani 1 1 d .
H23 H -0.254 0.5313 0.1478 0.043 Uiso 1 1 calc R
C24 C -0.1477(2) 0.47887(15) 0.20518(12) 0.0292(6) Uani 1 1 d .
H24 H -0.1932 0.4388 0.2169 0.035 Uiso 1 1 calc R
C25 C -0.17390(18) 0.24504(14) 0.21513(11) 0.0236(5) Uani 1 1 d .
C26 C -0.1777(2) 0.29512(15) 0.16600(11) 0.0264(5) Uani 1 1 d .
H26 H -0.1172 0.3241 0.1573 0.032 Uiso 1 1 calc R
C27 C -0.2682(2) 0.30331(17) 0.12962(13) 0.0365(6) Uani 1 1 d .
H27 H -0.2697 0.3379 0.0964 0.044 Uiso 1 1 calc R
C28 C -0.3562(2) 0.26098(19) 0.14188(14) 0.0420(7) Uani 1 1 d .
H28 H -0.4182 0.2662 0.117 0.05 Uiso 1 1 calc R
C29 C -0.3539(2) 0.21077(18) 0.19060(15) 0.0436(7) Uani 1 1 d .
H29 H -0.4144 0.1815 0.1988 0.052 Uiso 1 1 calc R
C30 C -0.2635(2) 0.20319(16) 0.22739(13) 0.0342(6) Uani 1 1 d .
H30 H -0.2627 0.1693 0.261 0.041 Uiso 1 1 calc R
C31 C -0.04592(18) 0.13602(13) 0.28123(11) 0.0225(5) Uani 1 1 d .
C32 C -0.0759(2) 0.08134(16) 0.23724(13) 0.0335(6) Uani 1 1 d .
H32 H -0.1038 0.0979 0.199 0.04 Uiso 1 1 calc R
C33 C -0.0652(2) 0.00314(17) 0.24920(15) 0.0441(8) Uani 1 1 d .
H33 H -0.0852 -0.0335 0.219 0.053 Uiso 1 1 calc R
C34 C -0.0250(2) -0.02163(16) 0.30571(15) 0.0411(7) Uani 1 1 d .
H34 H -0.0185 -0.0751 0.3142 0.049 Uiso 1 1 calc R
C35 C 0.0050(2) 0.03186(15) 0.34897(14) 0.0337(6) Uani 1 1 d .
H35 H 0.0328 0.015 0.3872 0.04 Uiso 1 1 calc R
C36 C -0.00510(19) 0.11018(14) 0.33729(12) 0.0257(5) Uani 1 1 d .
H36 H 0.0158 0.1464 0.3676 0.031 Uiso 1 1 calc R
C37 C 0.14155(17) 0.26842(13) 0.31747(10) 0.0193(5) Uani 1 1 d .
C38 C 0.18465(18) 0.24866(14) 0.36551(11) 0.0231(5) Uani 1 1 d .
O39 O 0.38374(13) 0.22843(11) 0.41158(9) 0.0322(4) Uani 1 1 d .
P3 P 0.27206(5) 0.23358(4) 0.42710(3) 0.02121(14) Uani 1 1 d .
C40 C 0.2298(2) 0.14664(14) 0.46341(11) 0.0244(5) Uani 1 1 d .
C41 C 0.1292(2) 0.14012(15) 0.48416(11) 0.0289(6) Uani 1 1 d .
H41 H 0.0812 0.1815 0.4786 0.035 Uiso 1 1 calc R
C42 C 0.0987(2) 0.07351(16) 0.51294(12) 0.0352(6) Uani 1 1 d .
H42 H 0.0301 0.0694 0.5272 0.042 Uiso 1 1 calc R
C43 C 0.1681(3) 0.01321(17) 0.52080(13) 0.0412(7) Uani 1 1 d .
H43 H 0.1468 -0.0325 0.5404 0.049 Uiso 1 1 calc R
C44 C 0.2674(3) 0.01864(16) 0.50062(14) 0.0458(8) Uani 1 1 d .
H44 H 0.3145 -0.0233 0.5062 0.055 Uiso 1 1 calc R
C45 C 0.3003(2) 0.08596(16) 0.47162(13) 0.0375(7) Uani 1 1 d .
H45 H 0.3694 0.0899 0.4579 0.045 Uiso 1 1 calc R
C46 C 0.24652(19) 0.31328(14) 0.47703(11) 0.0236(5) Uani 1 1 d .
C47 C 0.1482(2) 0.34621(15) 0.48052(12) 0.0311(6) Uani 1 1 d .
H47 H 0.0907 0.3268 0.4565 0.037 Uiso 1 1 calc R
C48 C 0.1341(3) 0.40799(17) 0.51955(14) 0.0414(7) Uani 1 1 d .
H48 H 0.0669 0.4308 0.5221 0.05 Uiso 1 1 calc R
C49 C 0.2181(3) 0.43589(18) 0.55457(14) 0.0458(8) Uani 1 1 d .
H49 H 0.2084 0.478 0.5811 0.055 Uiso 1 1 calc R
C50 C 0.3153(3) 0.40326(17) 0.55129(14) 0.0458(8) Uani 1 1 d .
H50 H 0.3725 0.4226 0.5756 0.055 Uiso 1 1 calc R
C51 C 0.3300(2) 0.34196(16) 0.51240(12) 0.0347(6) Uani 1 1 d .
H51 H 0.3975 0.3196 0.51 0.042 Uiso 1 1 calc R
P5 P 0.82816(6) 0.22446(4) 0.51316(3) 0.02977(16) Uani 1 1 d .
F51 F 0.71577(16) 0.19373(13) 0.49012(12) 0.0779(7) Uani 1 1 d .
F52 F 0.77667(18) 0.26947(11) 0.56633(10) 0.0707(7) Uani 1 1 d .
F53 F 0.84228(19) 0.14960(11) 0.55423(9) 0.0677(6) Uani 1 1 d .
F54 F 0.94116(14) 0.25481(12) 0.53505(9) 0.0581(5) Uani 1 1 d .
F55 F 0.87899(16) 0.17955(10) 0.45865(8) 0.0536(5) Uani 1 1 d .
F56 F 0.81525(15) 0.29986(10) 0.47181(9) 0.0515(5) Uani 1 1 d .
C101 C 0.5842(3) 0.3241(2) 0.40501(18) 0.0570(9) Uani 1 1 d .
H10D H 0.5204 0.2943 0.4133 0.068 Uiso 1 1 calc R
H10E H 0.6429 0.3018 0.4299 0.068 Uiso 1 1 calc R
Cl11 Cl 0.56598(11) 0.41830(7) 0.42736(7) 0.1016(4) Uani 1 1 d .
Cl12 Cl 0.61102(7) 0.31273(5) 0.32819(5) 0.0584(2) Uani 1 1 d .

loop_
_atom_site_aniso_label
_atom_site_aniso_U_11
_atom_site_aniso_U_22
_atom_site_aniso_U_33
_atom_site_aniso_U_23
_atom_site_aniso_U_13
_atom_site_aniso_U_12
Fe1 0.01622(16) 0.02172(18) 0.01492(16) 0.00010(13) 0.00107(12) 0.00132(13)
P1 0.0188(3) 0.0183(3) 0.0209(3) 0.0000(2) 0.0025(2) -0.0010(2)
P2 0.0193(3) 0.0198(3) 0.0156(3) -0.0003(2) 0.0004(2) -0.0007(2)
C1 0.0231(12) 0.0375(15) 0.0195(12) 0.0019(11) 0.0072(9) -0.0004(11)
C2 0.0230(12) 0.0412(15) 0.0160(11) 0.0009(11) 0.0067(9) 0.0030(11)
C3 0.0207(12) 0.0402(15) 0.0175(12) -0.0064(11) 0.0041(9) 0.0034(11)
C4 0.0238(12) 0.0352(14) 0.0206(12) -0.0046(10) 0.0066(10) 0.0074(11)
C5 0.0177(11) 0.0374(14) 0.0217(12) -0.0024(11) 0.0053(9) 0.0018(10)
C6 0.0305(14) 0.0406(16) 0.0360(15) 0.0064(13) 0.0103(12) -0.0045(12)
C7 0.0323(14) 0.0571(19) 0.0212(13) 0.0113(13) 0.0032(11) 0.0057(13)
C8 0.0332(14) 0.0481(17) 0.0250(14) -0.0146(12) 0.0018(11) -0.0019(13)
C9 0.0364(15) 0.0341(15) 0.0386(16) -0.0090(13) 0.0025(12) 0.0129(12)
C10 0.0172(12) 0.0504(18) 0.0353(15) -0.0014(13) 0.0008(10) 0.0009(12)
C11 0.0250(12) 0.0237(12) 0.0278(13) 0.0003(10) 0.0096(10) 0.0005(10)
C12 0.0204(11) 0.0223(12) 0.0188(11) -0.0006(9) 0.0043(9) -0.0014(9)
C13 0.0289(13) 0.0203(12) 0.0211(12) 0.0007(10) 0.0013(10) -0.0037(10)
C14 0.0282(13) 0.0217(12) 0.0279(13) 0.0036(10) -0.0020(10) -0.0041(10)
C15 0.0359(15) 0.0297(14) 0.0349(15) 0.0090(12) -0.0095(12) -0.0124(12)
C16 0.0515(18) 0.0377(16) 0.0254(14) -0.0015(12) -0.0027(12) -0.0213(14)
C17 0.0504(18) 0.0352(16) 0.0349(16) -0.0120(13) 0.0132(13) -0.0129(14)
C18 0.0327(14) 0.0305(14) 0.0338(15) -0.0063(12) 0.0073(11) -0.0027(11)
C19 0.0243(12) 0.0194(11) 0.0233(12) -0.0010(10) 0.0020(9) 0.0019(9)
C20 0.0278(13) 0.0256(13) 0.0316(14) 0.0017(11) 0.0038(10) -0.0023(10)
C21 0.0475(17) 0.0242(13) 0.0358(16) 0.0049(12) 0.0077(13) -0.0010(12)
C22 0.0506(18) 0.0296(15) 0.0342(16) 0.0025(12) -0.0016(13) 0.0120(13)
C23 0.0351(15) 0.0354(15) 0.0364(16) -0.0038(13) -0.0065(12) 0.0105(12)
C24 0.0266(13) 0.0260(13) 0.0345(15) -0.0047(11) -0.0022(11) 0.0010(11)
C25 0.0208(12) 0.0276(13) 0.0222(12) -0.0032(10) -0.0003(9) -0.0011(10)
C26 0.0268(13) 0.0315(14) 0.0208(12) 0.0009(10) 0.0005(10) 0.0032(11)
C27 0.0374(15) 0.0452(17) 0.0262(14) 0.0020(12) -0.0042(11) 0.0091(13)
C28 0.0309(15) 0.056(2) 0.0379(17) -0.0079(15) -0.0159(12) 0.0078(14)
C29 0.0264(15) 0.0483(18) 0.055(2) -0.0029(16) -0.0067(13) -0.0084(13)
C30 0.0282(14) 0.0387(16) 0.0351(15) 0.0070(13) -0.0039(11) -0.0057(12)
C31 0.0207(12) 0.0195(12) 0.0275(13) -0.0024(10) 0.0024(9) -0.0012(9)
C32 0.0385(15) 0.0303(14) 0.0318(15) -0.0064(12) 0.0023(12) -0.0015(12)
C33 0.0510(19) 0.0285(15) 0.053(2) -0.0152(14) 0.0069(15) -0.0055(13)
C34 0.0402(16) 0.0202(13) 0.064(2) 0.0022(14) 0.0120(15) 0.0040(12)
C35 0.0309(14) 0.0272(14) 0.0433(16) 0.0088(12) 0.0053(12) 0.0023(11)
C36 0.0253(12) 0.0230(12) 0.0289(13) 0.0018(10) 0.0010(10) -0.0009(10)
C37 0.0168(11) 0.0193(11) 0.0220(12) -0.0035(9) 0.0018(9) -0.0011(9)
C38 0.0247(12) 0.0217(12) 0.0229(12) 0.0003(10) 0.0003(10) -0.0026(10)
O39 0.0236(9) 0.0355(10) 0.0374(11) -0.0016(9) -0.0003(8) 0.0010(8)
P3 0.0212(3) 0.0226(3) 0.0196(3) 0.0004(2) -0.0018(2) 0.0002(2)
C40 0.0347(14) 0.0210(12) 0.0168(11) -0.0007(9) -0.0057(10) 0.0002(10)
C41 0.0322(14) 0.0271(13) 0.0266(13) 0.0031(11) -0.0064(11) -0.0062(11)
C42 0.0419(16) 0.0336(15) 0.0291(15) 0.0027(12) -0.0075(12) -0.0137(12)
C43 0.066(2) 0.0269(15) 0.0300(15) 0.0012(12) -0.0044(14) -0.0108(14)
C44 0.073(2) 0.0225(14) 0.0416(18) 0.0061(13) 0.0006(16) 0.0150(14)
C45 0.0470(17) 0.0333(15) 0.0323(15) 0.0013(12) 0.0035(13) 0.0107(13)
C46 0.0304(13) 0.0220(12) 0.0184(12) 0.0010(9) 0.0013(10) -0.0026(10)
C47 0.0334(14) 0.0286(14) 0.0320(14) -0.0001(11) 0.0070(11) -0.0044(11)
C48 0.0500(18) 0.0333(15) 0.0427(17) -0.0035(13) 0.0198(14) 0.0025(14)
C49 0.074(2) 0.0314(16) 0.0324(16) -0.0091(13) 0.0050(15) -0.0006(15)
C50 0.065(2) 0.0326(16) 0.0380(17) -0.0066(13) -0.0172(15) -0.0014(15)
C51 0.0420(16) 0.0292(14) 0.0315(15) -0.0027(12) -0.0127(12) 0.0015(12)
P5 0.0326(4) 0.0265(3) 0.0309(4) -0.0017(3) 0.0096(3) -0.0040(3)
F51 0.0476(12) 0.0665(14) 0.119(2) -0.0102(14) -0.0032(12) -0.0224(11)
F52 0.0917(16) 0.0477(11) 0.0776(15) -0.0145(11) 0.0576(13) -0.0090(11)
F53 0.1210(19) 0.0384(11) 0.0450(11) 0.0114(9) 0.0174(12) 0.0015(11)
F54 0.0423(11) 0.0577(12) 0.0730(14) -0.0096(11) -0.0121(10) -0.0018(9)
F55 0.0791(14) 0.0406(10) 0.0428(11) -0.0056(8) 0.0222(9) 0.0027(9)
F56 0.0630(12) 0.0377(10) 0.0538(12) 0.0089(9) 0.0031(9) 0.0054(9)
C101 0.0363(17) 0.057(2) 0.077(3) 0.0008(19) -0.0103(17) -0.0056(16)
Cl11 0.1056(10) 0.0568(7) 0.1436(13) -0.0224(7) 0.0173(9) -0.0176(6)
Cl12 0.0423(4) 0.0478(5) 0.0853(7) 0.0131(5) 0.0047(4) 0.0015(4)

loop_
_atom_type_symbol
_atom_type_description
_atom_type_scat_dispersion_real
_atom_type_scat_dispersion_imag
_atom_type_scat_source
C C 0.0033 0.0016 'International Tables Vol C Tables 4.2.6.8 and 6.1.1.4'
H H 0 0 'International Tables Vol C Tables 4.2.6.8 and 6.1.1.4'
F F 0.0171 0.0103 'International Tables Vol C Tables 4.2.6.8 and 6.1.1.4'
P P 0.1023 0.0942 'International Tables Vol C Tables 4.2.6.8 and 6.1.1.4'
Fe Fe 0.3463 0.8444 'International Tables Vol C Tables 4.2.6.8 and 6.1.1.4'
Cl Cl 0.1484 0.1585 'International Tables Vol C Tables 4.2.6.8 and 6.1.1.4'
O O 0.0106 0.006 'International Tables Vol C Tables 4.2.6.8 and 6.1.1.4'

loop_
_geom_angle_atom_site_label_1
_geom_angle_atom_site_label_2
_geom_angle_atom_site_label_3
_geom_angle
C37 Fe1 C5 88.30(10)
C37 Fe1 C4 91.63(10)
C5 Fe1 C4 39.24(10)
C37 Fe1 C1 120.29(10)
C5 Fe1 C1 38.87(10)
C4 Fe1 C1 65.41(10)
C37 Fe1 C2 152.72(9)
C5 Fe1 C2 64.86(9)
C4 Fe1 C2 64.80(10)
C1 Fe1 C2 38.78(9)
C37 Fe1 C3 126.85(10)
C5 Fe1 C3 64.65(9)
C4 Fe1 C3 38.56(9)
C1 Fe1 C3 64.46(10)
C2 Fe1 C3 38.06(10)
C37 Fe1 P2 83.81(7)
C5 Fe1 P2 147.50(7)
C4 Fe1 P2 109.39(7)
C1 Fe1 P2 154.63(7)
C2 Fe1 P2 115.89(7)
C3 Fe1 P2 95.56(7)
C37 Fe1 P1 92.26(7)
C5 Fe1 P1 127.70(7)
C4 Fe1 P1 166.21(7)
C1 Fe1 P1 101.33(7)
C2 Fe1 P1 107.68(7)
C3 Fe1 P1 140.74(7)
P2 Fe1 P1 84.19(2)
C13 P1 C19 102.33(11)
C13 P1 C11 105.03(11)
C19 P1 C11 105.15(11)
C13 P1 Fe1 113.72(8)
C19 P1 Fe1 120.84(8)
C11 P1 Fe1 108.42(8)
C31 P2 C25 103.10(11)
C31 P2 C12 106.03(11)
C25 P2 C12 102.77(11)
C31 P2 Fe1 117.88(8)
C25 P2 Fe1 120.34(8)
C12 P2 Fe1 104.98(8)
C5 C1 C2 107.9(2)
C5 C1 C6 125.8(2)
C2 C1 C6 125.2(2)
C5 C1 Fe1 70.09(13)
C2 C1 Fe1 71.77(13)
C6 C1 Fe1 132.87(18)
C3 C2 C1 107.8(2)
C3 C2 C7 127.0(2)
C1 C2 C7 124.1(2)
C3 C2 Fe1 71.22(14)
C1 C2 Fe1 69.45(13)
C7 C2 Fe1 133.89(17)
C2 C3 C4 108.4(2)
C2 C3 C8 125.4(2)
C4 C3 C8 125.5(2)
C2 C3 Fe1 70.72(14)
C4 C3 Fe1 68.85(13)
C8 C3 Fe1 133.31(17)
C3 C4 C5 107.7(2)
C3 C4 C9 127.1(2)
C5 C4 C9 125.1(2)
C3 C4 Fe1 72.60(13)
C5 C4 Fe1 70.36(13)
C9 C4 Fe1 125.28(18)
C1 C5 C4 108.1(2)
C1 C5 C10 126.5(2)
C4 C5 C10 125.0(2)
C1 C5 Fe1 71.05(13)
C4 C5 Fe1 70.40(13)
C10 C5 Fe1 129.85(18)
C1 C6 H6A 109.5
C1 C6 H6B 109.5
H6A C6 H6B 109.5
C1 C6 H6C 109.5
H6A C6 H6C 109.5
H6B C6 H6C 109.5
C2 C7 H7A 109.5
C2 C7 H7B 109.5
H7A C7 H7B 109.5
C2 C7 H7C 109.5
H7A C7 H7C 109.5
H7B C7 H7C 109.5
C3 C8 H8A 109.5
C3 C8 H8B 109.5
H8A C8 H8B 109.5
C3 C8 H8C 109.5
H8A C8 H8C 109.5
H8B C8 H8C 109.5
C4 C9 H9A 109.5
C4 C9 H9B 109.5
H9A C9 H9B 109.5
C4 C9 H9C 109.5
H9A C9 H9C 109.5
H9B C9 H9C 109.5
C5 C10 H10A 109.5
C5 C10 H10B 109.5
H10A C10 H10B 109.5
C5 C10 H10C 109.5
H10A C10 H10C 109.5
H10B C10 H10C 109.5
C12 C11 P1 111.97(16)
C12 C11 H11A 109.2
P1 C11 H11A 109.2
C12 C11 H11B 109.2
P1 C11 H11B 109.2
H11A C11 H11B 107.9
C11 C12 P2 108.42(16)
C11 C12 H12A 110
P2 C12 H12A 110
C11 C12 H12B 110
P2 C12 H12B 110
H12A C12 H12B 108.4
C14 C13 C18 118.9(2)
C14 C13 P1 121.71(19)
C18 C13 P1 119.35(19)
C13 C14 C15 120.2(2)
C13 C14 H14 119.9
C15 C14 H14 119.9
C16 C15 C14 120.4(3)
C16 C15 H15 119.8
C14 C15 H15 119.8
C15 C16 C17 119.8(3)
C15 C16 H16 120.1
C17 C16 H16 120.1
C16 C17 C18 120.4(3)
C16 C17 H17 119.8
C18 C17 H17 119.8
C17 C18 C13 120.2(3)
C17 C18 H18 119.9
C13 C18 H18 119.9
C24 C19 C20 118.0(2)
C24 C19 P1 122.69(19)
C20 C19 P1 119.22(19)
C21 C20 C19 121.1(2)
C21 C20 H20 119.5
C19 C20 H20 119.5
C20 C21 C22 119.9(3)
C20 C21 H21 120.1
C22 C21 H21 120.1
C23 C22 C21 119.5(3)
C23 C22 H22 120.2
C21 C22 H22 120.2
C22 C23 C24 120.8(3)
C22 C23 H23 119.6
C24 C23 H23 119.6
C23 C24 C19 120.7(2)
C23 C24 H24 119.7
C19 C24 H24 119.7
C26 C25 C30 118.6(2)
C26 C25 P2 120.20(19)
C30 C25 P2 121.1(2)
C27 C26 C25 121.1(2)
C27 C26 H26 119.4
C25 C26 H26 119.4
C28 C27 C26 119.7(3)
C28 C27 H27 120.1
C26 C27 H27 120.1
C27 C28 C29 120.0(3)
C27 C28 H28 120
C29 C28 H28 120
C28 C29 C30 120.2(3)
C28 C29 H29 119.9
C30 C29 H29 119.9
C29 C30 C25 120.3(3)
C29 C30 H30 119.8
C25 C30 H30 119.8
C36 C31 C32 118.7(2)
C36 C31 P2 120.87(18)
C32 C31 P2 120.4(2)
C33 C32 C31 120.5(3)
C33 C32 H32 119.7
C31 C32 H32 119.7
C32 C33 C34 120.0(3)
C32 C33 H33 120
C34 C33 H33 120
C35 C34 C33 119.7(3)
C35 C34 H34 120.2
C33 C34 H34 120.2
C34 C35 C36 120.7(3)
C34 C35 H35 119.7
C36 C35 H35 119.7
C35 C36 C31 120.4(2)
C35 C36 H36 119.8
C31 C36 H36 119.8
C38 C37 Fe1 173.1(2)
C37 C38 P3 165.7(2)
O39 P3 C38 114.51(11)
O39 P3 C40 111.29(11)
C38 P3 C40 106.32(11)
O39 P3 C46 112.93(11)
C38 P3 C46 103.71(12)
C40 P3 C46 107.47(11)
C41 C40 C45 119.9(2)
C41 C40 P3 121.06(19)
C45 C40 P3 119.1(2)
C42 C41 C40 120.3(3)
C42 C41 H41 119.9
C40 C41 H41 119.9
C43 C42 C41 120.0(3)
C43 C42 H42 120
C41 C42 H42 120
C44 C43 C42 120.5(3)
C44 C43 H43 119.8
C42 C43 H43 119.8
C43 C44 C45 120.5(3)
C43 C44 H44 119.7
C45 C44 H44 119.7
C40 C45 C44 118.9(3)
C40 C45 H45 120.6
C44 C45 H45 120.6
C47 C46 C51 119.7(2)
C47 C46 P3 122.6(2)
C51 C46 P3 117.7(2)
C46 C47 C48 119.7(3)
C46 C47 H47 120.1
C48 C47 H47 120.1
C49 C48 C47 119.9(3)
C49 C48 H48 120.1
C47 C48 H48 120.1
C50 C49 C48 120.5(3)
C50 C49 H49 119.7
C48 C49 H49 119.7
C49 C50 C51 119.9(3)
C49 C50 H50 120
C51 C50 H50 120
C46 C51 C50 120.3(3)
C46 C51 H51 119.9
C50 C51 H51 119.9
F52 P5 F54 90.69(12)
F52 P5 F53 90.97(12)
F54 P5 F53 91.07(12)
F52 P5 F51 90.26(13)
F54 P5 F51 179.00(14)
F53 P5 F51 89.24(13)
F52 P5 F55 179.12(14)
F54 P5 F55 89.85(11)
F53 P5 F55 89.72(11)
F51 P5 F55 89.20(13)
F52 P5 F56 89.29(11)
F54 P5 F56 88.40(11)
F53 P5 F56 179.41(13)
F51 P5 F56 91.29(12)
F55 P5 F56 90.03(10)
Cl11 C101 Cl12 114.7(2)
Cl11 C101 H10D 108.6
Cl12 C101 H10D 108.6
Cl11 C101 H10E 108.6
Cl12 C101 H10E 108.6
H10D C101 H10E 107.6

loop_
_geom_bond_atom_site_label_1
_geom_bond_atom_site_label_2
_geom_bond_distance
Fe1 C37 1.886(2)
Fe1 C5 2.133(2)
Fe1 C4 2.133(2)
Fe1 C1 2.146(2)
Fe1 C2 2.176(2)
Fe1 C3 2.183(2)
Fe1 P2 2.2584(7)
Fe1 P1 2.2851(7)
P1 C13 1.834(2)
P1 C19 1.836(2)
P1 C11 1.860(2)
P2 C31 1.828(2)
P2 C25 1.828(2)
P2 C12 1.840(2)
C1 C5 1.424(4)
C1 C2 1.435(4)
C1 C6 1.504(4)
C2 C3 1.421(4)
C2 C7 1.507(4)
C3 C4 1.426(3)
C3 C8 1.504(4)
C4 C5 1.432(4)
C4 C9 1.503(4)
C5 C10 1.503(3)
C6 H6A 0.98
C6 H6B 0.98
C6 H6C 0.98
C7 H7A 0.98
C7 H7B 0.98
C7 H7C 0.98
C8 H8A 0.98
C8 H8B 0.98
C8 H8C 0.98
C9 H9A 0.98
C9 H9B 0.98
C9 H9C 0.98
C10 H10A 0.98
C10 H10B 0.98
C10 H10C 0.98
C11 C12 1.532(3)
C11 H11A 0.99
C11 H11B 0.99
C12 H12A 0.99
C12 H12B 0.99
C13 C14 1.393(3)
C13 C18 1.398(3)
C14 C15 1.400(4)
C14 H14 0.95
C15 C16 1.378(4)
C15 H15 0.95
C16 C17 1.383(4)
C16 H16 0.95
C17 C18 1.394(4)
C17 H17 0.95
C18 H18 0.95
C19 C24 1.400(3)
C19 C20 1.405(3)
C20 C21 1.392(4)
C20 H20 0.95
C21 C22 1.394(4)
C21 H21 0.95
C22 C23 1.381(4)
C22 H22 0.95
C23 C24 1.389(4)
C23 H23 0.95
C24 H24 0.95
C25 C26 1.394(3)
C25 C30 1.394(4)
C26 C27 1.388(4)
C26 H26 0.95
C27 C28 1.382(4)
C27 H27 0.95
C28 C29 1.388(4)
C28 H28 0.95
C29 C30 1.391(4)
C29 H29 0.95
C30 H30 0.95
C31 C36 1.400(3)
C31 C32 1.403(4)
C32 C33 1.390(4)
C32 H32 0.95
C33 C34 1.401(5)
C33 H33 0.95
C34 C35 1.378(4)
C34 H34 0.95
C35 C36 1.390(4)
C35 H35 0.95
C36 H36 0.95
C37 C38 1.226(3)
C38 P3 1.745(2)
O39 P3 1.4873(18)
P3 C40 1.806(3)
P3 C46 1.812(2)
C40 C41 1.391(4)
C40 C45 1.394(4)
C41 C42 1.386(4)
C41 H41 0.95
C42 C43 1.378(4)
C42 H42 0.95
C43 C44 1.370(5)
C43 H43 0.95
C44 C45 1.409(4)
C44 H44 0.95
C45 H45 0.95
C46 C47 1.387(4)
C46 C51 1.388(4)
C47 C48 1.396(4)
C47 H47 0.95
C48 C49 1.385(5)
C48 H48 0.95
C49 C50 1.371(5)
C49 H49 0.95
C50 C51 1.389(4)
C50 H50 0.95
C51 H51 0.95
P5 F52 1.5839(19)
P5 F54 1.5929(19)
P5 F53 1.593(2)
P5 F51 1.595(2)
P5 F55 1.6021(18)
P5 F56 1.6033(19)
C101 Cl11 1.728(4)
C101 Cl12 1.765(4)
C101 H10D 0.99
C101 H10E 0.99

loop_
_geom_torsion_atom_site_label_1
_geom_torsion_atom_site_label_2
_geom_torsion_atom_site_label_3
_geom_torsion_atom_site_label_4
_geom_torsion
C37 Fe1 P1 C13 48.45(11)
C5 Fe1 P1 C13 -41.14(12)
C4 Fe1 P1 C13 -57.8(3)
C1 Fe1 P1 C13 -73.06(11)
C2 Fe1 P1 C13 -112.65(11)
C3 Fe1 P1 C13 -136.33(13)
P2 Fe1 P1 C13 131.99(9)
C37 Fe1 P1 C19 170.73(11)
C5 Fe1 P1 C19 81.14(13)
C4 Fe1 P1 C19 64.5(3)
C1 Fe1 P1 C19 49.22(12)
C2 Fe1 P1 C19 9.63(12)
C3 Fe1 P1 C19 -14.05(15)
P2 Fe1 P1 C19 -105.73(9)
C37 Fe1 P1 C11 -67.96(11)
C5 Fe1 P1 C11 -157.55(12)
C4 Fe1 P1 C11 -174.2(3)
C1 Fe1 P1 C11 170.52(11)
C2 Fe1 P1 C11 130.93(11)
C3 Fe1 P1 C11 107.25(14)
P2 Fe1 P1 C11 15.58(9)
C37 Fe1 P2 C31 -59.39(11)
C5 Fe1 P2 C31 17.55(16)
C4 Fe1 P2 C31 30.16(12)
C1 Fe1 P2 C31 103.44(19)
C2 Fe1 P2 C31 100.84(12)
C3 Fe1 P2 C31 67.16(11)
P1 Fe1 P2 C31 -152.30(9)
C37 Fe1 P2 C25 173.26(12)
C5 Fe1 P2 C25 -109.80(16)
C4 Fe1 P2 C25 -97.19(12)
C1 Fe1 P2 C25 -23.9(2)
C2 Fe1 P2 C25 -26.51(12)
C3 Fe1 P2 C25 -60.19(12)
P1 Fe1 P2 C25 80.34(9)
C37 Fe1 P2 C12 58.32(11)
C5 Fe1 P2 C12 135.26(15)
C4 Fe1 P2 C12 147.87(11)
C1 Fe1 P2 C12 -138.85(18)
C2 Fe1 P2 C12 -141.45(11)
C3 Fe1 P2 C12 -175.13(11)
P1 Fe1 P2 C12 -34.60(8)
C37 Fe1 C1 C5 38.78(18)
C4 Fe1 C1 C5 -37.86(15)
C2 Fe1 C1 C5 -117.6(2)
C3 Fe1 C1 C5 -80.60(16)
P2 Fe1 C1 C5 -121.35(17)
P1 Fe1 C1 C5 138.19(13)
C37 Fe1 C1 C2 156.39(15)
C5 Fe1 C1 C2 117.6(2)
C4 Fe1 C1 C2 79.75(16)
C3 Fe1 C1 C2 37.01(14)
P2 Fe1 C1 C2 -3.7(3)
P1 Fe1 C1 C2 -104.20(14)
C37 Fe1 C1 C6 -82.1(3)
C5 Fe1 C1 C6 -120.9(3)
C4 Fe1 C1 C6 -158.8(3)
C2 Fe1 C1 C6 121.5(3)
C3 Fe1 C1 C6 158.5(3)
P2 Fe1 C1 C6 117.7(2)
P1 Fe1 C1 C6 17.3(3)
C5 C1 C2 C3 -0.1(3)
C6 C1 C2 C3 168.7(2)
Fe1 C1 C2 C3 -61.20(16)
C5 C1 C2 C7 -169.1(2)
C6 C1 C2 C7 -0.3(4)
Fe1 C1 C2 C7 129.8(2)
C5 C1 C2 Fe1 61.10(16)
C6 C1 C2 Fe1 -130.1(2)
C37 Fe1 C2 C3 69.3(3)
C5 Fe1 C2 C3 80.33(15)
C4 Fe1 C2 C3 36.78(14)
C1 Fe1 C2 C3 118.2(2)
P2 Fe1 C2 C3 -63.55(15)
P1 Fe1 C2 C3 -155.65(12)
C37 Fe1 C2 C1 -49.0(3)
C5 Fe1 C2 C1 -37.90(15)
C4 Fe1 C2 C1 -81.45(16)
C3 Fe1 C2 C1 -118.2(2)
P2 Fe1 C2 C1 178.22(12)
P1 Fe1 C2 C1 86.12(14)
C37 Fe1 C2 C7 -167.1(2)
C5 Fe1 C2 C7 -156.0(3)
C4 Fe1 C2 C7 160.5(3)
C1 Fe1 C2 C7 -118.1(3)
C3 Fe1 C2 C7 123.7(3)
P2 Fe1 C2 C7 60.1(3)
P1 Fe1 C2 C7 -32.0(3)
C1 C2 C3 C4 1.4(3)
C7 C2 C3 C4 170.0(2)
Fe1 C2 C3 C4 -58.70(16)
C1 C2 C3 C8 -169.9(2)
C7 C2 C3 C8 -1.3(4)
Fe1 C2 C3 C8 130.0(2)
C1 C2 C3 Fe1 60.08(16)
C7 C2 C3 Fe1 -131.3(2)
C37 Fe1 C3 C2 -147.61(14)
C5 Fe1 C3 C2 -80.95(15)
C4 Fe1 C3 C2 -119.6(2)
C1 Fe1 C3 C2 -37.70(14)
P2 Fe1 C3 C2 125.98(13)
P1 Fe1 C3 C2 38.37(19)
C37 Fe1 C3 C4 -27.98(19)
C5 Fe1 C3 C4 38.68(15)
C1 Fe1 C3 C4 81.92(16)
C2 Fe1 C3 C4 119.6(2)
P2 Fe1 C3 C4 -114.39(14)
P1 Fe1 C3 C4 158.00(12)
C37 Fe1 C3 C8 91.5(3)
C5 Fe1 C3 C8 158.1(3)
C4 Fe1 C3 C8 119.4(3)
C1 Fe1 C3 C8 -158.6(3)
C2 Fe1 C3 C8 -120.9(3)
P2 Fe1 C3 C8 5.0(3)
P1 Fe1 C3 C8 -82.6(3)
C2 C3 C4 C5 -2.1(3)
C8 C3 C4 C5 169.2(2)
Fe1 C3 C4 C5 -61.98(16)
C2 C3 C4 C9 -178.7(2)
C8 C3 C4 C9 -7.4(4)
Fe1 C3 C4 C9 121.5(3)
C2 C3 C4 Fe1 59.86(16)
C8 C3 C4 Fe1 -128.9(2)
C37 Fe1 C4 C3 157.94(16)
C5 Fe1 C4 C3 -116.8(2)
C1 Fe1 C4 C3 -79.25(16)
C2 Fe1 C4 C3 -36.32(15)
P2 Fe1 C4 C3 73.93(15)
P1 Fe1 C4 C3 -95.7(3)
C37 Fe1 C4 C5 -85.30(15)
C1 Fe1 C4 C5 37.51(14)
C2 Fe1 C4 C5 80.44(16)
C3 Fe1 C4 C5 116.8(2)
P2 Fe1 C4 C5 -169.31(13)
P1 Fe1 C4 C5 21.0(4)
C37 Fe1 C4 C9 34.4(2)
C5 Fe1 C4 C9 119.7(3)
C1 Fe1 C4 C9 157.2(3)
C2 Fe1 C4 C9 -159.9(3)
C3 Fe1 C4 C9 -123.5(3)
P2 Fe1 C4 C9 -49.6(2)
P1 Fe1 C4 C9 140.7(2)
C2 C1 C5 C4 -1.2(3)
C6 C1 C5 C4 -169.9(2)
Fe1 C1 C5 C4 60.97(16)
C2 C1 C5 C10 171.8(2)
C6 C1 C5 C10 3.1(4)
Fe1 C1 C5 C10 -126.1(2)
C2 C1 C5 Fe1 -62.18(16)
C6 C1 C5 Fe1 129.1(2)
C3 C4 C5 C1 2.1(3)
C9 C4 C5 C1 178.7(2)
Fe1 C4 C5 C1 -61.38(16)
C3 C4 C5 C10 -171.0(2)
C9 C4 C5 C10 5.6(4)
Fe1 C4 C5 C10 125.5(2)
C3 C4 C5 Fe1 63.43(16)
C9 C4 C5 Fe1 -119.9(2)
C37 Fe1 C5 C1 -147.25(16)
C4 Fe1 C5 C1 118.1(2)
C2 Fe1 C5 C1 37.81(15)
C3 Fe1 C5 C1 80.07(16)
P2 Fe1 C5 C1 137.09(14)
P1 Fe1 C5 C1 -55.71(16)
C37 Fe1 C5 C4 94.67(15)
C1 Fe1 C5 C4 -118.1(2)
C2 Fe1 C5 C4 -80.28(16)
C3 Fe1 C5 C4 -38.01(15)
P2 Fe1 C5 C4 19.0(2)
P1 Fe1 C5 C4 -173.79(12)
C37 Fe1 C5 C10 -25.1(3)
C4 Fe1 C5 C10 -119.8(3)
C1 Fe1 C5 C10 122.1(3)
C2 Fe1 C5 C10 160.0(3)
C3 Fe1 C5 C10 -157.8(3)
P2 Fe1 C5 C10 -100.8(3)
P1 Fe1 C5 C10 66.4(3)
C13 P1 C11 C12 -110.48(18)
C19 P1 C11 C12 141.96(18)
Fe1 P1 C11 C12 11.4(2)
P1 C11 C12 P2 -39.6(2)
C31 P2 C12 C11 176.82(16)
C25 P2 C12 C11 -75.31(18)
Fe1 P2 C12 C11 51.33(17)
C19 P1 C13 C14 -126.0(2)
C11 P1 C13 C14 124.4(2)
Fe1 P1 C13 C14 6.0(2)
C19 P1 C13 C18 53.9(2)
C11 P1 C13 C18 -55.7(2)
Fe1 P1 C13 C18 -174.07(18)
C18 C13 C14 C15 1.9(4)
P1 C13 C14 C15 -178.15(19)
C13 C14 C15 C16 -0.7(4)
C14 C15 C16 C17 -1.1(4)
C15 C16 C17 C18 1.7(4)
C16 C17 C18 C13 -0.5(4)
C14 C13 C18 C17 -1.3(4)
P1 C13 C18 C17 178.7(2)
C13 P1 C19 C24 -144.1(2)
C11 P1 C19 C24 -34.6(2)
Fe1 P1 C19 C24 88.3(2)
C13 P1 C19 C20 39.9(2)
C11 P1 C19 C20 149.4(2)
Fe1 P1 C19 C20 -87.7(2)
C24 C19 C20 C21 -2.5(4)
P1 C19 C20 C21 173.7(2)
C19 C20 C21 C22 1.6(4)
C20 C21 C22 C23 0.4(4)
C21 C22 C23 C24 -1.4(4)
C22 C23 C24 C19 0.4(4)
C20 C19 C24 C23 1.5(4)
P1 C19 C24 C23 -174.6(2)
C31 P2 C25 C26 -141.0(2)
C12 P2 C25 C26 108.9(2)
Fe1 P2 C25 C26 -7.2(2)
C31 P2 C25 C30 42.3(2)
C12 P2 C25 C30 -67.8(2)
Fe1 P2 C25 C30 176.13(18)
C30 C25 C26 C27 -0.3(4)
P2 C25 C26 C27 -177.0(2)
C25 C26 C27 C28 -0.3(4)
C26 C27 C28 C29 0.3(4)
C27 C28 C29 C30 0.4(5)
C28 C29 C30 C25 -1.0(5)
C26 C25 C30 C29 0.9(4)
P2 C25 C30 C29 177.6(2)
C25 P2 C31 C36 -146.7(2)
C12 P2 C31 C36 -39.1(2)
Fe1 P2 C31 C36 78.1(2)
C25 P2 C31 C32 35.5(2)
C12 P2 C31 C32 143.1(2)
Fe1 P2 C31 C32 -99.7(2)
C36 C31 C32 C33 0.0(4)
P2 C31 C32 C33 177.8(2)
C31 C32 C33 C34 0.5(4)
C32 C33 C34 C35 -0.8(4)
C33 C34 C35 C36 0.6(4)
C34 C35 C36 C31 -0.1(4)
C32 C31 C36 C35 -0.2(4)
P2 C31 C36 C35 -178.06(19)
C37 C38 P3 O39 -33.2(9)
C37 C38 P3 C40 -156.5(9)
C37 C38 P3 C46 90.3(9)
O39 P3 C40 C41 177.24(19)
C38 P3 C40 C41 -57.4(2)
C46 P3 C40 C41 53.1(2)
O39 P3 C40 C45 -1.5(2)
C38 P3 C40 C45 123.8(2)
C46 P3 C40 C45 -125.6(2)
C45 C40 C41 C42 0.0(4)
P3 C40 C41 C42 -178.8(2)
C40 C41 C42 C43 -0.4(4)
C41 C42 C43 C44 0.3(4)
C42 C43 C44 C45 0.1(5)
C41 C40 C45 C44 0.5(4)
P3 C40 C45 C44 179.2(2)
C43 C44 C45 C40 -0.5(5)
O39 P3 C46 C47 156.3(2)
C38 P3 C46 C47 31.8(2)
C40 P3 C46 C47 -80.5(2)
O39 P3 C46 C51 -23.1(2)
C38 P3 C46 C51 -147.7(2)
C40 P3 C46 C51 100.0(2)
C51 C46 C47 C48 0.1(4)
P3 C46 C47 C48 -179.4(2)
C46 C47 C48 C49 -0.1(4)
C47 C48 C49 C50 -0.1(5)
C48 C49 C50 C51 0.3(5)
C47 C46 C51 C50 0.2(4)
P3 C46 C51 C50 179.7(2)
C49 C50 C51 C46 -0.4(5)
